data_2013573
loop_
_publ_author_name
'Xue, Gang'
'Fang, Qi'
'Yu, Wentao'

_publ_section_title
;
 4,5-Propylenedithio-1,3-dithiole-2-thione and
 4,5-propylenedithio-1,3-dithiol-2-one
;
_journal_issue 11
_journal_name_full 'Acta Crystallographica Section C'
_journal_page_first o653
_journal_page_last o655
_journal_paper_doi 10.1107/S0108270103022662
_journal_volume 59
_journal_year 2003
_chemical_formula_iupac 'C6 H6 O S4'
_chemical_formula_moiety 'C6 H6 O S4'
_chemical_formula_sum 'C6 H6 O S4'
_chemical_formula_weight 222.35
_chemical_melting_point 393.5
_chemical_name_systematic
;
  ?
;
_space_group_IT_number 9
_symmetry_cell_setting monoclinic
_symmetry_space_group_name_Hall 'C -2yc'
_symmetry_space_group_name_H-M 'C 1 c 1'
_atom_sites_solution_hydrogens geom
_atom_sites_solution_primary direct
_atom_sites_solution_secondary difmap
_audit_creation_method SHELXL-97
_cell_angle_alpha 90.00
_cell_angle_beta 108.736(15)
_cell_angle_gamma 90.00
_cell_formula_units_Z 4
_cell_length_a 16.358(4)
_cell_length_b 4.5009(11)
_cell_length_c 13.066(3)
_cell_measurement_reflns_used 40
_cell_measurement_temperature 293(2)
_cell_measurement_theta_max 14.1575
_cell_measurement_theta_min 8.939
_cell_volume 911.0(4)
_computing_cell_refinement Xscans
_computing_data_collection 'Xscans (Bruker, 1996)'
_computing_data_reduction Xscans
_computing_molecular_graphics SHELXTL
_computing_structure_refinement SHELXTL
_computing_structure_solution 'SHELXTL (Bruker, 1997)'
_diffrn_ambient_temperature 293(2)
_diffrn_measured_fraction_theta_full 1.000
_diffrn_measured_fraction_theta_max 1.000
_diffrn_measurement_device_type 'Bruker P4'
_diffrn_measurement_method \q/2\q
_diffrn_radiation_monochromator graphite
_diffrn_radiation_source 'fine-focus sealed tube'
_diffrn_radiation_type MoK\a
_diffrn_radiation_wavelength 0.71073
_diffrn_reflns_av_R_equivalents 0.0352
_diffrn_reflns_av_sigmaI/netI 0.0451
_diffrn_reflns_limit_h_max 20
_diffrn_reflns_limit_h_min -1
_diffrn_reflns_limit_k_max 1
_diffrn_reflns_limit_k_min -5
_diffrn_reflns_limit_l_max 16
_diffrn_reflns_limit_l_min -16
_diffrn_reflns_number 1439
_diffrn_reflns_theta_full 27.49
_diffrn_reflns_theta_max 27.49
_diffrn_reflns_theta_min 2.63
_diffrn_standards_decay_% 1
_diffrn_standards_interval_count 97
_diffrn_standards_number 3
_exptl_absorpt_coefficient_mu 0.981
_exptl_absorpt_correction_T_max 0.9818
_exptl_absorpt_correction_T_min 0.6646
_exptl_absorpt_correction_type psi-scan
_exptl_absorpt_process_details 'Xscans (Bruker, 1996)'
_exptl_crystal_colour 'pale yellow'
_exptl_crystal_density_diffrn 1.621
_exptl_crystal_density_method 'not measured'
_exptl_crystal_description plate
_exptl_crystal_F_000 456
_exptl_crystal_size_max 0.34
_exptl_crystal_size_mid 0.22
_exptl_crystal_size_min 0.02
_refine_diff_density_max 0.264
_refine_diff_density_min -0.392
_refine_ls_abs_structure_details
;  The Flack parameter was refined (Flack, 1983), but did not
    give a clear result.  This structure does not involve an absolute
    configuration question, and the absolute structure determination
    does not influence the interpretation of the chemical structure.
;
_refine_ls_abs_structure_Flack 0.3(2)
_refine_ls_extinction_method none
_refine_ls_goodness_of_fit_ref 1.039
_refine_ls_hydrogen_treatment constr
_refine_ls_matrix_type full
_refine_ls_number_parameters 100
_refine_ls_number_reflns 1150
_refine_ls_number_restraints 2
_refine_ls_restrained_S_all 1.038
_refine_ls_R_factor_all 0.0594
_refine_ls_R_factor_gt 0.0440
_refine_ls_shift/su_max 0.000
_refine_ls_shift/su_mean 0.000
_refine_ls_structure_factor_coef Fsqd
_refine_ls_weighting_details 'calc w=1/[\s^2^(Fo^2^)+(0.0612P)^2^] where P=(Fo^2^+2Fc^2^)/3'
_refine_ls_weighting_scheme calc
_refine_ls_wR_factor_gt 0.0985
_refine_ls_wR_factor_ref 0.1067
_reflns_number_gt 925
_reflns_number_total 1150
_reflns_threshold_expression I>2\s(I)
_cod_data_source_file fa1033.cif
_cod_data_source_block II
_cod_original_sg_symbol_H-M 'C c'
_cod_database_code 2013573

loop_
_symmetry_equiv_pos_as_xyz
'x, y, z'
'x, -y, z+1/2'
'x+1/2, y+1/2, z'
'x+1/2, -y+1/2, z+1/2'

loop_
_atom_site_label
_atom_site_fract_x
_atom_site_fract_y
_atom_site_fract_z
_atom_site_U_iso_or_equiv
_atom_site_adp_type
_atom_site_calc_flag
_atom_site_refinement_flags
_atom_site_occupancy
_atom_site_disorder_assembly
_atom_site_disorder_group
_atom_site_type_symbol
O1 0.2758(3) 0.6940(15) 0.3317(4) 0.0885(17) Uani d . 1 . . O
S1 0.42429(9) 0.5282(5) 0.31386(10) 0.0633(5) Uani d . 1 . . S
S2 0.37451(9) 0.4254(5) 0.50660(11) 0.0619(5) Uani d . 1 . . S
S3 0.59282(9) 0.2158(4) 0.39996(10) 0.0528(4) Uani d . 1 . . S
S4 0.53331(11) 0.0880(4) 0.62378(12) 0.0589(4) Uani d . 1 . . S
C1 0.3453(4) 0.5705(17) 0.3749(4) 0.0611(17) Uani d . 1 . . C
C2 0.4977(4) 0.3332(14) 0.4199(4) 0.0457(12) Uani d . 1 . . C
C3 0.4752(4) 0.2816(13) 0.5084(4) 0.0461(13) Uani d . 1 . . C
C4 0.6738(4) 0.4126(15) 0.5074(5) 0.0550(14) Uani d . 1 . . C
H4A 0.7256 0.4304 0.4871 0.066 Uiso calc R 1 . . H
H4B 0.6528 0.6121 0.5119 0.066 Uiso calc R 1 . . H
C5 0.6981(4) 0.2747(14) 0.6182(4) 0.0541(14) Uani d . 1 . . C
H5A 0.7517 0.3637 0.6627 0.065 Uiso calc R 1 . . H
H5B 0.7090 0.0649 0.6116 0.065 Uiso calc R 1 . . H
C6 0.6323(4) 0.3049(16) 0.6766(4) 0.0581(15) Uani d . 1 . . C
H6B 0.6165 0.5128 0.6758 0.070 Uiso calc R 1 . . H
H6A 0.6598 0.2489 0.7515 0.070 Uiso calc R 1 . . H

loop_
_atom_site_aniso_label
_atom_site_aniso_U_11
_atom_site_aniso_U_22
_atom_site_aniso_U_33
_atom_site_aniso_U_12
_atom_site_aniso_U_13
_atom_site_aniso_U_23
O1 0.050(3) 0.140(5) 0.063(3) 0.033(3) 0.001(2) -0.003(3)
S1 0.0449(8) 0.1028(13) 0.0375(6) 0.0088(9) 0.0067(5) 0.0087(7)
S2 0.0418(8) 0.0947(13) 0.0525(7) 0.0073(9) 0.0197(6) 0.0011(8)
S3 0.0437(7) 0.0749(10) 0.0419(6) 0.0051(8) 0.0166(5) -0.0090(7)
S4 0.0591(9) 0.0665(10) 0.0538(7) 0.0105(9) 0.0217(7) 0.0180(7)
C1 0.045(3) 0.086(5) 0.047(3) 0.006(3) 0.008(3) -0.007(3)
C2 0.035(3) 0.059(3) 0.041(2) -0.002(3) 0.009(2) -0.007(2)
C3 0.041(3) 0.052(3) 0.044(2) -0.003(3) 0.013(2) -0.003(2)
C4 0.036(3) 0.067(4) 0.060(3) -0.001(3) 0.013(3) -0.012(3)
C5 0.044(3) 0.054(3) 0.053(3) 0.007(3) 0.001(2) -0.011(3)
C6 0.058(3) 0.068(4) 0.042(2) 0.010(3) 0.007(2) -0.009(3)

loop_
_atom_type_symbol
_atom_type_description
_atom_type_scat_dispersion_real
_atom_type_scat_dispersion_imag
_atom_type_scat_source
C C 0.0033 0.0016 'International Tables Vol C Tables 4.2.6.8 and 6.1.1.4'
H H 0.0000 0.0000 'International Tables Vol C Tables 4.2.6.8 and 6.1.1.4'
O O 0.0106 0.0060 'International Tables Vol C Tables 4.2.6.8 and 6.1.1.4'
S S 0.1246 0.1234 'International Tables Vol C Tables 4.2.6.8 and 6.1.1.4'

loop_
_geom_angle_atom_site_label_1
_geom_angle_atom_site_label_2
_geom_angle_atom_site_label_3
_geom_angle
_geom_angle_publ_flag
C1 S1 C2 96.6(3) y
C1 S2 C3 96.2(3) y
C2 S3 C4 101.6(3) y
C3 S4 C6 103.4(3) y
O1 C1 S1 123.7(5) y
O1 C1 S2 122.6(5) y
S1 C1 S2 113.7(3) y
C3 C2 S3 125.6(4) y
C3 C2 S1 117.4(4) y
S3 C2 S1 116.9(3) y
C2 C3 S4 127.6(4) y
C2 C3 S2 116.0(4) y
S4 C3 S2 116.4(3) y
C5 C4 S3 116.3(5) ?
C5 C4 H4A 108.2 ?
S3 C4 H4A 108.2 ?
C5 C4 H4B 108.2 ?
S3 C4 H4B 108.2 ?
H4A C4 H4B 107.4 ?
C4 C5 C6 115.9(5) y
C4 C5 H5A 108.3 ?
C6 C5 H5A 108.3 ?
C4 C5 H5B 108.3 ?
C6 C5 H5B 108.3 ?
H5A C5 H5B 107.4 ?
C5 C6 S4 116.7(4) ?
C5 C6 H6B 108.1 ?
S4 C6 H6B 108.1 ?
C5 C6 H6A 108.1 ?
S4 C6 H6A 108.1 ?
H6B C6 H6A 107.3 ?

loop_
_geom_bond_atom_site_label_1
_geom_bond_atom_site_label_2
_geom_bond_site_symmetry_2
_geom_bond_distance
_geom_bond_publ_flag
O1 C1 . 1.228(8) y
S1 C1 . 1.733(6) y
S1 C2 . 1.750(6) y
S2 C1 . 1.757(6) y
S2 C3 . 1.763(6) y
S3 C2 . 1.740(5) y
S3 C4 . 1.821(6) y
S4 C3 . 1.736(6) y
S4 C6 . 1.826(7) y
C2 C3 . 1.342(7) y
C4 C5 . 1.507(8) ?
C4 H4A . 0.9700 ?
C4 H4B . 0.9700 ?
C5 C6 . 1.512(9) ?
C5 H5A . 0.9700 ?
C5 H5B . 0.9700 ?
C6 H6B . 0.9700 ?
C6 H6A . 0.9700 ?

loop_
_cod_related_entry_id
_cod_related_entry_database
_cod_related_entry_code
1 ChemSpider 652487
